data_4348306
loop_
_publ_author_name
'Wang, Qiang'
'Martin, Lee'
'Blake, Alexander J.'
'Day, Peter'
'Akutsu, Hiroki'
'Wallis, John D.'

_publ_section_title
;
 Coordination Chemistry of 2,2'-Bipyridyl- and
 2,2':6',2&#x2033;-Terpyridyl-Substituted BEDT-TTFs: Formation of a
 Supramolecular Capsule Motif by the Iron(II) Tris Complex of
 2,2'-Bipyridine-4-thiomethyl-BEDT-TTF.
;
_journal_issue 17
_journal_name_full 'Inorganic chemistry'
_journal_page_first 8543
_journal_page_last 8551
_journal_paper_doi 10.1021/acs.inorgchem.6b01101
_journal_volume 55
_journal_year 2016
_chemical_formula_moiety 'C63 H48 Fe N6 S27 2+, 2(P F6 -)'
_chemical_formula_sum 'C63 H48 F12 Fe N6 P2 S27'
_chemical_formula_weight 2100.48
_chemical_name_systematic
; 
Bis complex of Iron(II) tris((BEDT-TTF)methylthio-4-2,2'-bipyridine
PF6 salt. 
;
_space_group_IT_number 148
_space_group_name_Hall '-R 3'
_space_group_name_H-M_alt 'R -3 :H'
_symmetry_cell_setting rhombohedral
_symmetry_space_group_name_Hall '-R 3'
_symmetry_space_group_name_H-M 'R -3 :H'
_atom_sites_solution_hydrogens geom
_atom_sites_solution_primary direct
_atom_sites_solution_secondary difmap
_audit_creation_method 'enCIFer editing of SHELXL97 CIF output'
_cell_angle_alpha 90.00
_cell_angle_beta 90.00
_cell_angle_gamma 120.00
_cell_formula_units_Z 6
_cell_length_a 23.8874(12)
_cell_length_b 23.8874(12)
_cell_length_c 36.086(4)
_cell_measurement_reflns_used 6930
_cell_measurement_temperature 150(2)
_cell_measurement_theta_max 27.5
_cell_measurement_theta_min 2.2
_cell_volume 17832(2)
_computing_cell_refinement 'Bruker SAINT version 6.36A (Bruker, 2002)'
_computing_data_collection 'Bruker SMART version 5.624 (Bruker, 2001)'
_computing_data_reduction 'Bruker SAINT; Bruker SHELXTL (Bruker, 2001)'
_computing_molecular_graphics ' ? '
_computing_publication_material 'enCIFer (Allen et al., 2004); PLATON (Spek, 2009)'
_computing_structure_refinement 'SHELXL97 (Sheldrick, 20088)'
_computing_structure_solution 'SHELXS97 (Sheldrick, 2008)'
_diffrn_ambient_temperature 150(2)
_diffrn_measured_fraction_theta_full 0.997
_diffrn_measured_fraction_theta_max 0.997
_diffrn_measurement_device_type 'Bruker SMART1000 CCD area detector'
_diffrn_measurement_method omega
_diffrn_radiation_monochromator graphite
_diffrn_radiation_source 'normal-focus sealed tube'
_diffrn_radiation_type MoK\a
_diffrn_radiation_wavelength 0.71073
_diffrn_reflns_av_R_equivalents 0.057
_diffrn_reflns_av_sigmaI/netI 0.056
_diffrn_reflns_limit_h_max 28
_diffrn_reflns_limit_h_min -28
_diffrn_reflns_limit_k_max 28
_diffrn_reflns_limit_k_min -28
_diffrn_reflns_limit_l_max 42
_diffrn_reflns_limit_l_min -42
_diffrn_reflns_number 33514
_diffrn_reflns_theta_full 25.00
_diffrn_reflns_theta_max 25.00
_diffrn_reflns_theta_min 1.13
_diffrn_standards_decay_% 0
_diffrn_standards_number 0
_exptl_absorpt_coefficient_mu 0.678
_exptl_absorpt_correction_T_max 0.746
_exptl_absorpt_correction_T_min 0.694
_exptl_absorpt_correction_type multi-scan
_exptl_absorpt_process_details 'SADABS (Bruker, 2008)'
_exptl_crystal_colour 'dark red'
_exptl_crystal_density_diffrn 1.174
_exptl_crystal_description block
_exptl_crystal_F_000 6384
_exptl_crystal_size_max 0.32
_exptl_crystal_size_mid 0.25
_exptl_crystal_size_min 0.19
_platon_squeeze_details
;
See above.
;
_refine_diff_density_max 0.60
_refine_diff_density_min -0.64
_refine_diff_density_rms 0.07
_refine_ls_extinction_method none
_refine_ls_goodness_of_fit_ref 0.85
_refine_ls_hydrogen_treatment constr
_refine_ls_matrix_type full
_refine_ls_number_parameters 286
_refine_ls_number_reflns 6963
_refine_ls_number_restraints 47
_refine_ls_restrained_S_all 0.89
_refine_ls_R_factor_all 0.0846
_refine_ls_R_factor_gt 0.0538
_refine_ls_shift/su_max 0.003
_refine_ls_shift/su_mean 0.000
_refine_ls_structure_factor_coef Fsqd
_refine_ls_weighting_details 'calc w=1/[\s^2^(Fo^2^)+(0.0955P)^2^] where P=(Fo^2^+2Fc^2^)/3'
_refine_ls_weighting_scheme calc
_refine_ls_wR_factor_gt 0.137
_refine_ls_wR_factor_ref 0.149
_reflns_number_gt 3760
_reflns_number_total 6963
_reflns_threshold_expression >2sigma(I)
_cod_data_source_file ic6b01101_si_002.cif
_cod_data_source_block QWE233final
_cod_original_sg_symbol_H-M 'R -3'
_cod_database_code 4348306

loop_
_symmetry_equiv_pos_as_xyz
'x, y, z'
'-y, x-y, z'
'-x+y, -x, z'
'x+2/3, y+1/3, z+1/3'
'-y+2/3, x-y+1/3, z+1/3'
'-x+y+2/3, -x+1/3, z+1/3'
'x+1/3, y+2/3, z+2/3'
'-y+1/3, x-y+2/3, z+2/3'
'-x+y+1/3, -x+2/3, z+2/3'
'-x, -y, -z'
'y, -x+y, -z'
'x-y, x, -z'
'-x+2/3, -y+1/3, -z+1/3'
'y+2/3, -x+y+1/3, -z+1/3'
'x-y+2/3, x+1/3, -z+1/3'
'-x+1/3, -y+2/3, -z+2/3'
'y+1/3, -x+y+2/3, -z+2/3'
'x-y+1/3, x+2/3, -z+2/3'

loop_
_atom_site_label
_atom_site_type_symbol
_atom_site_fract_x
_atom_site_fract_y
_atom_site_fract_z
_atom_site_U_iso_or_equiv
_atom_site_adp_type
_atom_site_occupancy
_atom_site_symmetry_multiplicity
_atom_site_calc_flag
_atom_site_refinement_flags
_atom_site_disorder_assembly
_atom_site_disorder_group
Fe1 Fe 0.6667 0.3333 1.00325(2) 0.0513(3) Uani 1 3 d S . .
S1 S 1.01737(7) 0.64332(8) 0.65314(4) 0.1147(5) Uani 1 1 d D . .
S2 S 0.88769(8) 0.52900(7) 0.60677(4) 0.1050(5) Uani 1 1 d D . .
S3 S 0.92264(5) 0.66543(5) 0.69556(3) 0.0708(3) Uani 1 1 d . . .
S4 S 0.80987(5) 0.56425(5) 0.65570(3) 0.0673(3) Uani 1 1 d . . .
S5 S 0.82592(5) 0.66734(5) 0.75912(3) 0.0680(3) Uani 1 1 d . A .
S6 S 0.71458(5) 0.56595(5) 0.71887(3) 0.0680(3) Uani 1 1 d . A .
S7A S 0.76249(14) 0.6558(2) 0.83127(8) 0.0766(12) Uiso 0.396(5) 1 d PD A 1
S7B S 0.76442(8) 0.62527(12) 0.83236(5) 0.0649(7) Uiso 0.604(5) 1 d PD A 2
S8 S 0.62834(6) 0.51862(8) 0.78339(3) 0.1082(5) Uani 1 1 d D . .
S9 S 0.73222(6) 0.59939(6) 0.91859(3) 0.0908(4) Uani 1 1 d D . .
N21 N 0.68119(14) 0.40831(15) 0.97396(8) 0.0551(7) Uani 1 1 d . . .
N31 N 0.66205(14) 0.26112(14) 1.03210(7) 0.0543(7) Uani 1 1 d . . .
C1 C 1.0207(7) 0.6257(11) 0.6054(3) 0.125(2) Uiso 0.376(16) 1 d PDU B 1
H1A H 1.0521 0.6661 0.5927 0.150 Uiso 0.376(16) 1 calc PR B 1
H1B H 1.0375 0.5953 0.6037 0.150 Uiso 0.376(16) 1 calc PR B 1
C2 C 0.9570(5) 0.5967(10) 0.5848(5) 0.125(2) Uiso 0.376(16) 1 d PDU B 1
H2A H 0.9631 0.5823 0.5602 0.150 Uiso 0.376(16) 1 calc PR B 1
H2B H 0.9464 0.6313 0.5807 0.150 Uiso 0.376(16) 1 calc PR B 1
C1' C 1.0058(7) 0.6396(5) 0.6028(2) 0.125(2) Uiso 0.624(16) 1 d PDU B 2
H1'A H 0.9847 0.6648 0.5962 0.150 Uiso 0.624(16) 1 calc PR B 2
H1'B H 1.0487 0.6605 0.5907 0.150 Uiso 0.624(16) 1 calc PR B 2
C2' C 0.9656(4) 0.5717(5) 0.5874(3) 0.125(2) Uiso 0.624(16) 1 d PDU B 2
H2'A H 0.9884 0.5474 0.5921 0.150 Uiso 0.624(16) 1 calc PR B 2
H2'B H 0.9616 0.5744 0.5602 0.150 Uiso 0.624(16) 1 calc PR B 2
C3 C 0.9372(2) 0.6210(2) 0.66257(12) 0.0773(12) Uani 1 1 d . B .
C4 C 0.8858(2) 0.5751(2) 0.64375(12) 0.0738(12) Uani 1 1 d . B .
C5 C 0.83876(19) 0.61456(17) 0.69511(10) 0.0611(10) Uani 1 1 d . B .
C6 C 0.79922(19) 0.61529(17) 0.72069(10) 0.0612(10) Uani 1 1 d . . .
C7 C 0.7569(2) 0.6164(2) 0.78571(10) 0.0751(12) Uani 1 1 d D . .
C8 C 0.7061(2) 0.5706(2) 0.76692(11) 0.0742(12) Uani 1 1 d D A .
C9A C 0.6819(4) 0.6151(5) 0.8492(3) 0.089(4) Uiso 0.396(5) 1 d PDU A 1
H9AA H 0.6742 0.6482 0.8614 0.107 Uiso 0.396(5) 1 calc PR A 1
C10A C 0.6303(5) 0.5831(6) 0.8158(3) 0.096(4) Uiso 0.396(5) 1 d PDU A 1
H10A H 0.6356 0.6191 0.7999 0.116 Uiso 0.396(5) 1 calc PR A 1
H10B H 0.5869 0.5641 0.8271 0.116 Uiso 0.396(5) 1 calc PR A 1
C11A C 0.6723(5) 0.5650(5) 0.8782(3) 0.079(3) Uiso 0.396(5) 1 d PDU A 1
H11A H 0.6766 0.5301 0.8662 0.095 Uiso 0.396(5) 1 calc PR A 1
H11B H 0.6278 0.5455 0.8881 0.095 Uiso 0.396(5) 1 calc PR A 1
C9B C 0.6841(3) 0.5644(3) 0.84991(16) 0.0604(18) Uiso 0.604(5) 1 d PDU A 2
H9BA H 0.6835 0.5228 0.8546 0.072 Uiso 0.604(5) 1 calc PR A 2
C10B C 0.6310(4) 0.5524(4) 0.82530(18) 0.089(2) Uiso 0.604(5) 1 d PDU A 2
H10C H 0.6326 0.5942 0.8209 0.107 Uiso 0.604(5) 1 calc PR A 2
H10D H 0.5899 0.5239 0.8384 0.107 Uiso 0.604(5) 1 calc PR A 2
C11B C 0.6741(3) 0.5908(4) 0.88693(16) 0.072(2) Uiso 0.604(5) 1 d PDU A 2
H11C H 0.6305 0.5607 0.8969 0.087 Uiso 0.604(5) 1 calc PR A 2
H11D H 0.6771 0.6332 0.8827 0.087 Uiso 0.604(5) 1 calc PR A 2
C22 C 0.64872(19) 0.4094(2) 0.94414(10) 0.0629(10) Uani 1 1 d . A .
H22 H 0.6144 0.3693 0.9354 0.075 Uiso 1 1 calc R . .
C23 C 0.6617(2) 0.4650(2) 0.92515(10) 0.0662(11) Uani 1 1 d . . .
H23 H 0.6372 0.4627 0.9039 0.079 Uiso 1 1 calc R A .
C24 C 0.7114(2) 0.5244(2) 0.93776(11) 0.0686(11) Uani 1 1 d D A .
C25 C 0.7457(2) 0.5244(2) 0.96903(10) 0.0626(10) Uani 1 1 d . . .
H25 H 0.7798 0.5641 0.9784 0.075 Uiso 1 1 calc R A .
C26 C 0.73034(18) 0.46688(18) 0.98646(9) 0.0527(9) Uani 1 1 d . A .
C32 C 0.69899(17) 0.23701(17) 1.01942(9) 0.0543(9) Uani 1 1 d . . .
C33 C 0.7009(2) 0.18628(19) 1.03726(10) 0.0656(10) Uani 1 1 d . . .
H33 H 0.7265 0.1695 1.0276 0.079 Uiso 1 1 calc R . .
C34 C 0.6654(2) 0.1610(2) 1.06879(11) 0.0712(11) Uani 1 1 d . . .
H34 H 0.6667 0.1268 1.0814 0.085 Uiso 1 1 calc R . .
C35 C 0.6282(2) 0.18509(19) 1.08208(10) 0.0675(11) Uani 1 1 d . . .
H35 H 0.6035 0.1680 1.1041 0.081 Uiso 1 1 calc R . .
C36 C 0.62692(19) 0.23450(19) 1.06318(10) 0.0635(10) Uani 1 1 d . . .
H36 H 0.6003 0.2505 1.0723 0.076 Uiso 1 1 calc R . .

loop_
_atom_site_aniso_label
_atom_site_aniso_U_11
_atom_site_aniso_U_22
_atom_site_aniso_U_33
_atom_site_aniso_U_23
_atom_site_aniso_U_13
_atom_site_aniso_U_12
Fe1 0.0621(4) 0.0621(4) 0.0299(4) 0.000 0.000 0.03104(18)
S1 0.0882(9) 0.1493(14) 0.1066(11) 0.0194(10) 0.0248(8) 0.0594(10)
S2 0.1408(12) 0.0914(9) 0.0829(9) 0.0134(7) 0.0445(8) 0.0582(9)
S3 0.0700(7) 0.0707(7) 0.0591(6) 0.0161(5) 0.0068(5) 0.0259(6)
S4 0.0787(7) 0.0596(6) 0.0534(6) 0.0093(5) 0.0104(5) 0.0269(5)
S5 0.0746(7) 0.0632(6) 0.0479(5) 0.0100(5) 0.0080(5) 0.0207(5)
S6 0.0697(7) 0.0664(7) 0.0538(6) 0.0075(5) 0.0016(5) 0.0235(5)
S8 0.0675(8) 0.1406(12) 0.0682(8) 0.0304(8) 0.0071(6) 0.0158(8)
S9 0.1062(9) 0.1045(9) 0.0807(8) 0.0425(7) 0.0358(7) 0.0668(8)
N21 0.0634(19) 0.071(2) 0.0386(16) 0.0037(15) 0.0036(14) 0.0388(18)
N31 0.068(2) 0.0614(19) 0.0319(15) -0.0018(13) -0.0045(14) 0.0311(17)
C3 0.074(3) 0.085(3) 0.072(3) 0.025(2) 0.018(2) 0.039(3)
C4 0.091(3) 0.071(3) 0.061(3) 0.021(2) 0.022(2) 0.043(3)
C5 0.073(3) 0.051(2) 0.052(2) 0.0120(17) 0.000(2) 0.025(2)
C6 0.072(3) 0.051(2) 0.049(2) 0.0132(17) 0.0067(19) 0.023(2)
C7 0.066(3) 0.094(3) 0.046(2) 0.016(2) 0.002(2) 0.026(2)
C8 0.077(3) 0.085(3) 0.052(2) 0.021(2) 0.009(2) 0.034(3)
C22 0.065(2) 0.079(3) 0.042(2) 0.0042(19) 0.0023(18) 0.033(2)
C23 0.073(3) 0.089(3) 0.048(2) 0.018(2) 0.011(2) 0.050(3)
C24 0.080(3) 0.084(3) 0.056(2) 0.020(2) 0.024(2) 0.053(3)
C25 0.076(3) 0.076(3) 0.045(2) 0.004(2) 0.0174(19) 0.045(2)
C26 0.062(2) 0.065(2) 0.0360(18) 0.0012(18) 0.0087(17) 0.036(2)
C32 0.062(2) 0.061(2) 0.0382(19) -0.0052(17) -0.0122(17) 0.030(2)
C33 0.078(3) 0.069(3) 0.049(2) -0.002(2) -0.008(2) 0.037(2)
C34 0.089(3) 0.068(3) 0.054(2) 0.005(2) -0.013(2) 0.037(2)
C35 0.088(3) 0.063(3) 0.044(2) 0.0082(19) 0.005(2) 0.033(2)
C36 0.073(3) 0.073(3) 0.043(2) -0.0026(19) 0.0010(19) 0.034(2)

loop_
_atom_type_symbol
_atom_type_description
_atom_type_scat_dispersion_real
_atom_type_scat_dispersion_imag
_atom_type_scat_source
C C 0.0033 0.0016 'International Tables Vol C Tables 4.2.6.8 and 6.1.1.4'
H H 0.0000 0.0000 'International Tables Vol C Tables 4.2.6.8 and 6.1.1.4'
F F 0.0171 0.0103 'International Tables Vol C Tables 4.2.6.8 and 6.1.1.4'
Fe Fe 0.3463 0.8444 'International Tables Vol C Tables 4.2.6.8 and 6.1.1.4'
N N 0.0061 0.0033 'International Tables Vol C Tables 4.2.6.8 and 6.1.1.4'
O O 0.0106 0.0060 'International Tables Vol C Tables 4.2.6.8 and 6.1.1.4'
S S 0.1246 0.1234 'International Tables Vol C Tables 4.2.6.8 and 6.1.1.4'
P P 0.1023 0.0942 'International Tables Vol C Tables 4.2.6.8 and 6.1.1.4'

loop_
_geom_angle_atom_site_label_1
_geom_angle_atom_site_label_2
_geom_angle_atom_site_label_3
_geom_angle
_geom_angle_site_symmetry_1
_geom_angle_site_symmetry_3
N21 Fe1 N21 93.54(12) 3_665 2_655
N21 Fe1 N21 93.54(12) 3_665 .
N21 Fe1 N21 93.54(12) 2_655 .
N21 Fe1 N31 81.56(12) 3_665 .
N21 Fe1 N31 90.54(12) 2_655 .
N21 Fe1 N31 173.82(12) . .
N21 Fe1 N31 90.54(12) 3_665 2_655
N21 Fe1 N31 173.82(12) 2_655 2_655
N21 Fe1 N31 81.56(13) . 2_655
N31 Fe1 N31 94.65(11) . 2_655
N21 Fe1 N31 173.82(13) 3_665 3_665
N21 Fe1 N31 81.56(13) 2_655 3_665
N21 Fe1 N31 90.54(11) . 3_665
N31 Fe1 N31 94.65(11) . 3_665
N31 Fe1 N31 94.65(11) 2_655 3_665
C3 S1 C1 106.8(5) . .
C3 S1 C1' 93.6(5) . .
C4 S2 C2' 107.0(3) . .
C4 S2 C2 94.1(9) . .
C3 S3 C5 94.5(2) . .
C4 S4 C5 94.2(2) . .
C6 S5 C7 93.33(19) . .
C8 S6 C6 93.0(2) . .
C9A S7A C7 104.9(4) . .
C7 S7B C9B 103.8(2) . .
C10B S8 C8 101.0(3) . .
C8 S8 C10A 92.6(4) . .
C11B S9 C24 109.9(3) . .
C24 S9 C11A 95.3(3) . .
C22 N21 C26 117.0(3) . .
C22 N21 Fe1 127.9(3) . .
C26 N21 Fe1 115.1(2) . .
C32 N31 C36 117.6(3) . .
C32 N31 Fe1 115.6(2) . .
C36 N31 Fe1 126.8(3) . .
C2 C1 S1 115.3(13) . .
C2 C1 H1A 108.5 . .
S1 C1 H1A 108.5 . .
C2 C1 H1B 108.5 . .
S1 C1 H1B 108.5 . .
H1A C1 H1B 107.5 . .
C1 C2 S2 117.0(12) . .
C1 C2 H2A 108.1 . .
S2 C2 H2A 108.1 . .
C1 C2 H2B 108.1 . .
S2 C2 H2B 108.1 . .
H2A C2 H2B 107.3 . .
C2' C1' S1 114.5(8) . .
C2' C1' H1'A 108.6 . .
S1 C1' H1'A 108.6 . .
C2' C1' H1'B 108.6 . .
S1 C1' H1'B 108.6 . .
H1'A C1' H1'B 107.6 . .
C1' C2' S2 113.2(9) . .
C1' C2' H2'A 108.9 . .
S2 C2' H2'A 108.9 . .
C1' C2' H2'B 108.9 . .
S2 C2' H2'B 108.9 . .
H2'A C2' H2'B 107.7 . .
C4 C3 S3 117.4(3) . .
C4 C3 S1 124.3(4) . .
S3 C3 S1 118.1(3) . .
C3 C4 S2 126.6(4) . .
C3 C4 S4 116.8(3) . .
S2 C4 S4 116.5(3) . .
C6 C5 S3 124.1(3) . .
C6 C5 S4 122.1(3) . .
S3 C5 S4 113.8(2) . .
C5 C6 S5 123.4(3) . .
C5 C6 S6 123.5(3) . .
S5 C6 S6 113.1(2) . .
C8 C7 S7B 126.9(3) . .
C8 C7 S5 116.1(3) . .
S7B C7 S5 116.7(2) . .
C8 C7 S7A 131.6(3) . .
S5 C7 S7A 109.0(2) . .
C7 C8 S8 128.0(3) . .
C7 C8 S6 117.7(3) . .
S8 C8 S6 114.0(3) . .
C11A C9A C10A 111.2(8) . .
C11A C9A S7A 112.1(7) . .
C10A C9A S7A 110.3(6) . .
C11A C9A H9AA 107.7 . .
C10A C9A H9AA 107.7 . .
S7A C9A H9AA 107.7 . .
C9A C10A S8 122.8(7) . .
C9A C10A H10A 106.6 . .
S8 C10A H10A 106.6 . .
C9A C10A H10B 106.6 . .
S8 C10A H10B 106.6 . .
H10A C10A H10B 106.6 . .
C9A C11A S9 113.5(7) . .
C9A C11A H11A 108.9 . .
S9 C11A H11A 108.9 . .
C9A C11A H11B 108.9 . .
S9 C11A H11B 108.9 . .
H11A C11A H11B 107.7 . .
C10B C9B C11B 108.0(5) . .
C10B C9B S7B 113.9(5) . .
C11B C9B S7B 106.6(4) . .
C10B C9B H9BA 109.4 . .
C11B C9B H9BA 109.4 . .
S7B C9B H9BA 109.4 . .
C9B C10B S8 117.2(5) . .
C9B C10B H10C 108.0 . .
S8 C10B H10C 108.0 . .
C9B C10B H10D 108.0 . .
S8 C10B H10D 108.0 . .
H10C C10B H10D 107.2 . .
C9B C11B S9 109.9(4) . .
C9B C11B H11C 109.7 . .
S9 C11B H11C 109.7 . .
C9B C11B H11D 109.7 . .
S9 C11B H11D 109.7 . .
H11C C11B H11D 108.2 . .
N21 C22 C23 124.3(4) . .
N21 C22 H22 117.9 . .
C23 C22 H22 117.9 . .
C22 C23 C24 118.9(4) . .
C22 C23 H23 120.5 . .
C24 C23 H23 120.5 . .
C25 C24 C23 117.7(4) . .
C25 C24 S9 117.1(4) . .
C23 C24 S9 125.2(3) . .
C26 C25 C24 120.2(4) . .
C26 C25 H25 119.9 . .
C24 C25 H25 119.9 . .
N21 C26 C25 121.9(3) . .
N21 C26 C32 113.8(3) . 2_655
C25 C26 C32 124.3(4) . 2_655
N31 C32 C33 121.7(3) . .
N31 C32 C26 113.9(3) . 3_665
C33 C32 C26 124.3(4) . 3_665
C34 C33 C32 119.1(4) . .
C34 C33 H33 120.4 . .
C32 C33 H33 120.4 . .
C35 C34 C33 119.9(4) . .
C35 C34 H34 120.1 . .
C33 C34 H34 120.1 . .
C34 C35 C36 119.0(4) . .
C34 C35 H35 120.5 . .
C36 C35 H35 120.5 . .
N31 C36 C35 122.6(4) . .
N31 C36 H36 118.7 . .
C35 C36 H36 118.7 . .

loop_
_geom_bond_atom_site_label_1
_geom_bond_atom_site_label_2
_geom_bond_distance
_geom_bond_site_symmetry_2
Fe1 N21 1.955(3) 3_665
Fe1 N21 1.955(3) 2_655
Fe1 N21 1.955(3) .
Fe1 N31 1.970(3) .
Fe1 N31 1.970(3) 2_655
Fe1 N31 1.970(3) 3_665
S1 C3 1.745(5) .
S1 C1 1.785(9) .
S1 C1' 1.833(8) .
S2 C4 1.745(5) .
S2 C2' 1.759(7) .
S2 C2 1.818(9) .
S3 C3 1.742(5) .
S3 C5 1.749(4) .
S4 C4 1.753(5) .
S4 C5 1.765(4) .
S5 C6 1.756(4) .
S5 C7 1.765(4) .
S6 C8 1.756(4) .
S6 C6 1.760(4) .
S7A C9A 1.787(8) .
S7A C7 1.865(5) .
S7B C7 1.695(4) .
S7B C9B 1.847(5) .
S8 C10B 1.701(6) .
S8 C8 1.743(4) .
S8 C10A 1.916(8) .
S9 C11B 1.730(6) .
S9 C24 1.744(4) .
S9 C11A 1.917(8) .
N21 C22 1.334(4) .
N21 C26 1.377(4) .
N31 C32 1.352(4) .
N31 C36 1.354(4) .
C1 C2 1.515(10) .
C1 H1A 0.9900 .
C1 H1B 0.9900 .
C2 H2A 0.9900 .
C2 H2B 0.9900 .
C1' C2' 1.518(9) .
C1' H1'A 0.9900 .
C1' H1'B 0.9900 .
C2' H2'A 0.9900 .
C2' H2'B 0.9900 .
C3 C4 1.351(6) .
C5 C6 1.327(5) .
C7 C8 1.342(6) .
C9A C11A 1.518(9) .
C9A C10A 1.616(14) .
C9A H9AA 1.0000 .
C10A H10A 0.9900 .
C10A H10B 0.9900 .
C11A H11A 0.9900 .
C11A H11B 0.9900 .
C9B C10B 1.455(9) .
C9B C11B 1.546(7) .
C9B H9BA 1.0000 .
C10B H10C 0.9900 .
C10B H10D 0.9900 .
C11B H11C 0.9900 .
C11B H11D 0.9900 .
C22 C23 1.385(5) .
C22 H22 0.9500 .
C23 C24 1.395(6) .
C23 H23 0.9500 .
C24 C25 1.394(5) .
C25 C26 1.384(5) .
C25 H25 0.9500 .
C26 C32 1.459(5) 2_655
C32 C33 1.393(5) .
C32 C26 1.459(5) 3_665
C33 C34 1.366(5) .
C33 H33 0.9500 .
C34 C35 1.364(6) .
C34 H34 0.9500 .
C35 C36 1.377(5) .
C35 H35 0.9500 .
C36 H36 0.9500 .

loop_
_geom_torsion_atom_site_label_1
_geom_torsion_atom_site_label_2
_geom_torsion_atom_site_label_3
_geom_torsion_atom_site_label_4
_geom_torsion
_geom_torsion_site_symmetry_1
_geom_torsion_site_symmetry_4
N21 Fe1 N21 C22 91.3(2) 3_665 .
N21 Fe1 N21 C22 -2.5(3) 2_655 .
N31 Fe1 N21 C22 128.7(11) . .
N31 Fe1 N21 C22 -178.7(3) 2_655 .
N31 Fe1 N21 C22 -84.1(3) 3_665 .
N21 Fe1 N21 C26 -90.1(3) 3_665 .
N21 Fe1 N21 C26 176.2(2) 2_655 .
N31 Fe1 N21 C26 -52.6(12) . .
N31 Fe1 N21 C26 0.0(2) 2_655 .
N31 Fe1 N21 C26 94.6(2) 3_665 .
N21 Fe1 N31 C32 -0.3(2) 3_665 .
N21 Fe1 N31 C32 93.2(2) 2_655 .
N21 Fe1 N31 C32 -38.1(12) . .
N31 Fe1 N31 C32 -90.2(3) 2_655 .
N31 Fe1 N31 C32 174.8(2) 3_665 .
N21 Fe1 N31 C36 178.5(3) 3_665 .
N21 Fe1 N31 C36 -88.0(3) 2_655 .
N21 Fe1 N31 C36 140.7(11) . .
N31 Fe1 N31 C36 88.7(2) 2_655 .
N31 Fe1 N31 C36 -6.4(3) 3_665 .
C3 S1 C1 C2 0(2) . .
C1' S1 C1 C2 -48.4(15) . .
S1 C1 C2 S2 -49(3) . .
C4 S2 C2 C1 66(2) . .
C2' S2 C2 C1 -58.7(16) . .
C3 S1 C1' C2' -71.2(13) . .
C1 S1 C1' C2' 63(2) . .
S1 C1' C2' S2 58.2(19) . .
C4 S2 C2' C1' -9.2(14) . .
C2 S2 C2' C1' 49.5(14) . .
C5 S3 C3 C4 11.9(4) . .
C5 S3 C3 S1 -173.7(2) . .
C1 S1 C3 C4 26.3(9) . .
C1' S1 C3 C4 40.5(5) . .
C1 S1 C3 S3 -147.7(9) . .
C1' S1 C3 S3 -133.5(4) . .
S3 C3 C4 S2 174.0(2) . .
S1 C3 C4 S2 0.0(6) . .
S3 C3 C4 S4 -1.6(5) . .
S1 C3 C4 S4 -175.7(2) . .
C2' S2 C4 C3 -21.6(7) . .
C2 S2 C4 C3 -41.5(7) . .
C2' S2 C4 S4 154.1(6) . .
C2 S2 C4 S4 134.2(6) . .
C5 S4 C4 C3 -9.4(3) . .
C5 S4 C4 S2 174.4(2) . .
C3 S3 C5 C6 165.5(3) . .
C3 S3 C5 S4 -17.9(2) . .
C4 S4 C5 C6 -166.2(3) . .
C4 S4 C5 S3 17.2(2) . .
S3 C5 C6 S5 -0.6(5) . .
S4 C5 C6 S5 -176.9(2) . .
S3 C5 C6 S6 177.4(2) . .
S4 C5 C6 S6 1.1(5) . .
C7 S5 C6 C5 -156.3(3) . .
C7 S5 C6 S6 25.5(2) . .
C8 S6 C6 C5 156.8(3) . .
C8 S6 C6 S5 -25.0(2) . .
C9B S7B C7 C8 -6.5(5) . .
C9B S7B C7 S5 -179.4(3) . .
C9B S7B C7 S7A 104.4(4) . .
C6 S5 C7 C8 -16.0(4) . .
C6 S5 C7 S7B 157.7(3) . .
C6 S5 C7 S7A -177.8(3) . .
C9A S7A C7 C8 4.0(6) . .
C9A S7A C7 S7B -84.5(5) . .
C9A S7A C7 S5 162.0(4) . .
S7B C7 C8 S8 14.7(7) . .
S5 C7 C8 S8 -172.4(3) . .
S7A C7 C8 S8 -15.7(7) . .
S7B C7 C8 S6 -171.9(3) . .
S5 C7 C8 S6 1.0(5) . .
S7A C7 C8 S6 157.7(3) . .
C10B S8 C8 C7 11.6(6) . .
C10A S8 C8 C7 35.5(6) . .
C10B S8 C8 S6 -162.0(4) . .
C10A S8 C8 S6 -138.1(4) . .
C6 S6 C8 C7 14.5(4) . .
C6 S6 C8 S8 -171.2(3) . .
C7 S7A C9A C11A 100.9(8) . .
C7 S7A C9A C10A -23.6(8) . .
C11A C9A C10A S8 -64.2(12) . .
S7A C9A C10A S8 60.9(11) . .
C10B S8 C10A C9A 48.9(10) . .
C8 S8 C10A C9A -61.8(9) . .
C10A C9A C11A S9 179.7(7) . .
S7A C9A C11A S9 55.7(11) . .
C11B S9 C11A C9A 53.5(10) . .
C24 S9 C11A C9A -169.9(8) . .
C7 S7B C9B C10B -31.7(6) . .
C7 S7B C9B C11B -150.8(4) . .
C11B C9B C10B S8 -176.4(6) . .
S7B C9B C10B S8 65.3(7) . .
C8 S8 C10B C9B -52.4(7) . .
C10A S8 C10B C9B -124.6(14) . .
C10B C9B C11B S9 175.0(5) . .
S7B C9B C11B S9 -62.1(6) . .
C24 S9 C11B C9B -78.9(5) . .
C11A S9 C11B C9B -32.2(10) . .
C26 N21 C22 C23 0.6(5) . .
Fe1 N21 C22 C23 179.2(3) . .
N21 C22 C23 C24 -0.7(6) . .
C22 C23 C24 C25 0.2(5) . .
C22 C23 C24 S9 -177.1(3) . .
C11B S9 C24 C25 -167.2(3) . .
C11A S9 C24 C25 177.9(5) . .
C11B S9 C24 C23 10.1(4) . .
C11A S9 C24 C23 -4.7(5) . .
C23 C24 C25 C26 0.2(5) . .
S9 C24 C25 C26 177.8(3) . .
C22 N21 C26 C25 -0.1(5) . .
Fe1 N21 C26 C25 -178.9(3) . .
C22 N21 C26 C32 179.2(3) . 2_655
Fe1 N21 C26 C32 0.4(4) . 2_655
C24 C25 C26 N21 -0.3(5) . .
C24 C25 C26 C32 -179.5(3) . 2_655
C36 N31 C32 C33 0.5(5) . .
Fe1 N31 C32 C33 179.5(3) . .
C36 N31 C32 C26 -178.4(3) . 3_665
Fe1 N31 C32 C26 0.6(4) . 3_665
N31 C32 C33 C34 -1.3(6) . .
C26 C32 C33 C34 177.5(3) 3_665 .
C32 C33 C34 C35 0.8(6) . .
C33 C34 C35 C36 0.3(6) . .
C32 N31 C36 C35 0.7(5) . .
Fe1 N31 C36 C35 -178.1(3) . .
C34 C35 C36 N31 -1.1(6) . .

loop_
_platon_squeeze_void_nr
_platon_squeeze_void_average_x
_platon_squeeze_void_average_y
_platon_squeeze_void_average_z
_platon_squeeze_void_volume
_platon_squeeze_void_count_electrons
_platon_squeeze_void_content
1 -0.026 -0.018 -0.001 7425 3747 ' '
2 0.000 0.000 0.500 160 56 ' '
3 0.333 0.667 0.167 162 56 ' '
4 0.667 0.333 0.833 162 56 ' '
